data_7034299
loop_
_publ_author_name
'Wilson, Gleason L. O.'
'Abraha, Medhanei'
'Krause, Jeanette A.'
'Guan, Hairong'

_publ_section_title
;
 Reactions of phenylacetylene with nickel POCOP-pincer hydride complexes
 resulting in different outcomes from their palladium analogues.
;
_journal_issue 27
_journal_name_full 'Dalton transactions (Cambridge, England : 2003)'
_journal_page_first 12128
_journal_page_last 12136
_journal_paper_doi 10.1039/c5dt00161g
_journal_volume 44
_journal_year 2015
_chemical_formula_moiety 'C34 H46 Ni O2 P2'
_chemical_formula_sum 'C34 H46 Ni O2 P2'
_chemical_formula_weight 607.36
_chemical_name_systematic
; 
 ? 
;
_space_group_IT_number 14
_symmetry_cell_setting monoclinic
_symmetry_space_group_name_Hall '-P 2yn'
_symmetry_space_group_name_H-M 'P 1 21/n 1'
_atom_sites_solution_hydrogens geom
_atom_sites_solution_primary direct
_atom_sites_solution_secondary difmap
_audit_creation_method SHELXL-97
_cell_angle_alpha 90.00
_cell_angle_beta 99.331(2)
_cell_angle_gamma 90.00
_cell_formula_units_Z 4
_cell_length_a 13.0470(4)
_cell_length_b 16.0405(5)
_cell_length_c 14.9995(5)
_cell_measurement_reflns_used 4662
_cell_measurement_temperature 150(2)
_cell_measurement_theta_max 66.48
_cell_measurement_theta_min 4.17
_cell_volume 3097.57(17)
_computing_cell_refinement 'Bruker SAINT v7.66A'
_computing_data_collection 'Bruker SMART v5.634'
_computing_data_reduction 'Bruker SAINT v7.66A'
_computing_molecular_graphics 'Bruker SHELXTL v6.14'
_computing_publication_material 'Bruker SHELXTL v6.14'
_computing_structure_refinement 'Bruker SHELXTL v6.14'
_computing_structure_solution 'Bruker SHELXTL v6.14'
_diffrn_ambient_temperature 150(2)
_diffrn_measured_fraction_theta_full 0.986
_diffrn_measured_fraction_theta_max 0.986
_diffrn_measurement_device_type 'Bruker SMART6000 CCD'
_diffrn_measurement_method '\w scans'
_diffrn_radiation_monochromator graphite
_diffrn_radiation_source 'fine-focus sealed tube'
_diffrn_radiation_type CuK\a
_diffrn_radiation_wavelength 1.54178
_diffrn_reflns_av_R_equivalents 0.0918
_diffrn_reflns_av_sigmaI/netI 0.0666
_diffrn_reflns_limit_h_max 15
_diffrn_reflns_limit_h_min -15
_diffrn_reflns_limit_k_max 19
_diffrn_reflns_limit_k_min -18
_diffrn_reflns_limit_l_max 17
_diffrn_reflns_limit_l_min -17
_diffrn_reflns_number 25317
_diffrn_reflns_theta_full 67.53
_diffrn_reflns_theta_max 67.53
_diffrn_reflns_theta_min 4.06
_exptl_absorpt_coefficient_mu 2.094
_exptl_absorpt_correction_T_max 0.8504
_exptl_absorpt_correction_T_min 0.6675
_exptl_absorpt_correction_type multi-scan
_exptl_absorpt_process_details 'SADABS v2008/1 (Sheldrick)'
_exptl_crystal_colour 'light yellow'
_exptl_crystal_density_diffrn 1.302
_exptl_crystal_density_method 'not measured'
_exptl_crystal_description plate
_exptl_crystal_F_000 1296
_exptl_crystal_size_max 0.21
_exptl_crystal_size_mid 0.15
_exptl_crystal_size_min 0.08
_refine_diff_density_max 0.500
_refine_diff_density_min -0.366
_refine_diff_density_rms 0.069
_refine_ls_extinction_method none
_refine_ls_goodness_of_fit_ref 0.996
_refine_ls_hydrogen_treatment constr
_refine_ls_matrix_type full
_refine_ls_number_parameters 379
_refine_ls_number_reflns 5510
_refine_ls_number_restraints 0
_refine_ls_restrained_S_all 0.996
_refine_ls_R_factor_all 0.0971
_refine_ls_R_factor_gt 0.0561
_refine_ls_shift/su_max 0.001
_refine_ls_shift/su_mean 0.000
_refine_ls_structure_factor_coef Fsqd
_refine_ls_weighting_details 'calc w=1/[\s^2^(Fo^2^)+(0.0847P)^2^+0.0000P] where P=(Fo^2^+2Fc^2^)/3'
_refine_ls_weighting_scheme calc
_refine_ls_wR_factor_gt 0.1337
_refine_ls_wR_factor_ref 0.1544
_reflns_number_gt 3598
_reflns_number_total 5510
_reflns_threshold_expression >2\s(I)
_cod_data_source_file c5dt00161g3.cif
_cod_data_source_block 5b
_cod_depositor_comments
;
The following automatic conversions were performed:

'_symmetry_cell_setting' value 'Monoclinic' changed to 'monoclinic'
according to
/usr/data/users/saulius/crontab/automatic-downloads/rss-feeds/RSC/lib/dictionaries/cif_core.dic
dictionary named 'cif_core.dic' version 2.4.2 from 2011-04-26.

Automatic conversion script
Id: cif_fix_values 3105 2015-03-04 15:46:00Z robertas 

 Adding full bibliography for 7034299--7034302.cif.
;
_cod_original_cell_volume 3097.56(17)
_cod_original_sg_symbol_H-M P2(1)/n
_cod_database_code 7034299

loop_
_symmetry_equiv_pos_as_xyz
'x, y, z'
'-x+1/2, y+1/2, -z+1/2'
'-x, -y, -z'
'x-1/2, -y-1/2, z-1/2'

loop_
_atom_site_label
_atom_site_type_symbol
_atom_site_fract_x
_atom_site_fract_y
_atom_site_fract_z
_atom_site_U_iso_or_equiv
_atom_site_adp_type
_atom_site_occupancy
_atom_site_symmetry_multiplicity
_atom_site_calc_flag
_atom_site_refinement_flags
_atom_site_disorder_assembly
_atom_site_disorder_group
Ni Ni 0.61153(5) 0.24308(4) 0.41070(4) 0.03260(19) Uani 1 1 d . . .
P1 P 0.53181(8) 0.20979(6) 0.51942(7) 0.0343(2) Uani 1 1 d . . .
P2 P 0.68992(8) 0.31067(6) 0.31836(7) 0.0355(3) Uani 1 1 d . . .
O1 O 0.5356(2) 0.29224(16) 0.58635(18) 0.0424(7) Uani 1 1 d . . .
O2 O 0.7164(2) 0.40461(17) 0.36242(19) 0.0478(7) Uani 1 1 d . . .
C1 C 0.6235(3) 0.3475(2) 0.4726(3) 0.0354(9) Uani 1 1 d . . .
C2 C 0.5850(3) 0.3597(2) 0.5526(3) 0.0383(9) Uani 1 1 d . . .
C3 C 0.5931(3) 0.4349(3) 0.5991(3) 0.0450(10) Uani 1 1 d . . .
H3 H 0.5661 0.4408 0.6539 0.054 Uiso 1 1 calc R . .
C4 C 0.6416(4) 0.5011(2) 0.5635(3) 0.0465(11) Uani 1 1 d . . .
H4 H 0.6472 0.5533 0.5939 0.056 Uiso 1 1 calc R . .
C5 C 0.6820(4) 0.4922(2) 0.4840(3) 0.0467(11) Uani 1 1 d . . .
H5 H 0.7151 0.5377 0.4597 0.056 Uiso 1 1 calc R . .
C6 C 0.6732(3) 0.4156(2) 0.4407(3) 0.0397(9) Uani 1 1 d . . .
C7 C 0.5885(3) 0.1292(2) 0.5975(3) 0.0408(10) Uani 1 1 d . B .
H7 H 0.5836 0.0750 0.5643 0.049 Uiso 1 1 calc R . .
C8 C 0.5390(4) 0.1178(3) 0.6837(3) 0.0442(10) Uani 1 1 d . B .
H8A H 0.5130 0.1716 0.7034 0.053 Uiso 1 1 calc R . .
H8B H 0.4807 0.0776 0.6730 0.053 Uiso 1 1 calc R . .
C9 C 0.6270(4) 0.0845(3) 0.7538(3) 0.0605(13) Uani 1 1 d . . .
H9A H 0.6444 0.0257 0.7430 0.073 Uiso 0.35 1 calc PR A 1
H9B H 0.6141 0.0918 0.8165 0.073 Uiso 0.35 1 calc PR A 1
H9C H 0.6189 0.0255 0.7608 0.073 Uiso 0.65 1 d PR A 2
H9D H 0.6249 0.1106 0.8110 0.073 Uiso 0.65 1 d PR A 2
C10A C 0.7141(14) 0.1513(11) 0.7261(10) 0.055(4) Uani 0.35 1 d P B 1
H10A H 0.6997 0.2086 0.7453 0.066 Uiso 0.35 1 calc PR B 1
H10B H 0.7852 0.1353 0.7545 0.066 Uiso 0.35 1 calc PR B 1
C10B C 0.7306(8) 0.1022(5) 0.7242(6) 0.054(2) Uani 0.65 1 d P B 2
H10C H 0.7687 0.0498 0.7177 0.065 Uiso 0.65 1 calc PR B 2
H10D H 0.7741 0.1385 0.7686 0.065 Uiso 0.65 1 calc PR B 2
C11 C 0.7032(4) 0.1462(4) 0.6336(4) 0.0723(17) Uani 1 1 d . . .
H11A H 0.7468 0.1004 0.6160 0.087 Uiso 0.35 1 calc PR B 1
H11B H 0.7253 0.1990 0.6085 0.087 Uiso 0.35 1 calc PR B 1
H11C H 0.7148 0.2050 0.6411 0.087 Uiso 0.65 1 d PR B 2
H11D H 0.7458 0.1256 0.5920 0.087 Uiso 0.65 1 d PR B 2
C12 C 0.3934(3) 0.1881(2) 0.5005(3) 0.0378(9) Uani 1 1 d . . .
H12 H 0.3706 0.1831 0.5608 0.045 Uiso 1 1 calc R . .
C13 C 0.3618(3) 0.1073(2) 0.4469(3) 0.0438(10) Uani 1 1 d . . .
H13A H 0.4111 0.0948 0.4051 0.053 Uiso 1 1 calc R . .
H13B H 0.3603 0.0595 0.4884 0.053 Uiso 1 1 calc R . .
C14 C 0.2525(4) 0.1248(3) 0.3941(4) 0.0676(15) Uani 1 1 d . . .
H14A H 0.2525 0.1193 0.3284 0.081 Uiso 1 1 calc R . .
H14B H 0.2018 0.0846 0.4118 0.081 Uiso 1 1 calc R . .
C15 C 0.2236(4) 0.2137(3) 0.4171(4) 0.0746(17) Uani 1 1 d . . .
H15A H 0.1815 0.2138 0.4663 0.090 Uiso 1 1 calc R . .
H15B H 0.1840 0.2418 0.3636 0.090 Uiso 1 1 calc R . .
C16 C 0.3283(3) 0.2567(3) 0.4471(3) 0.0510(11) Uani 1 1 d . . .
H16A H 0.3208 0.3056 0.4857 0.061 Uiso 1 1 calc R . .
H16B H 0.3596 0.2748 0.3944 0.061 Uiso 1 1 calc R . .
C17 C 0.8166(3) 0.2812(3) 0.2927(3) 0.0466(11) Uani 1 1 d . D .
H17 H 0.8469 0.3298 0.2644 0.056 Uiso 1 1 calc R . .
C18 C 0.8941(4) 0.2536(5) 0.3783(4) 0.081(2) Uani 1 1 d . . .
H18A H 0.9573 0.2886 0.3833 0.098 Uiso 0.50 1 calc PR C 1
H18B H 0.8618 0.2640 0.4326 0.098 Uiso 0.50 1 calc PR C 1
H18C H 0.8592 0.2330 0.4255 0.098 Uiso 0.50 1 d PR C 2
H18D H 0.9415 0.2973 0.4013 0.098 Uiso 0.50 1 d PR C 2
C19A C 0.9214(10) 0.1751(8) 0.3776(8) 0.064(3) Uani 0.50 1 d P D 1
H19A H 0.8717 0.1387 0.4026 0.077 Uiso 0.50 1 calc PR D 1
H19B H 0.9922 0.1661 0.4116 0.077 Uiso 0.50 1 calc PR D 1
C20A C 0.9177(14) 0.1606(10) 0.2775(16) 0.066(6) Uani 0.50 1 d P D 1
H20A H 0.9160 0.1002 0.2639 0.079 Uiso 0.50 1 calc PR D 1
H20B H 0.9792 0.1854 0.2568 0.079 Uiso 0.50 1 calc PR D 1
C19B C 0.9527(13) 0.1769(10) 0.3280(11) 0.063(4) Uani 0.50 1 d P D 2
H19C H 1.0091 0.2008 0.2991 0.076 Uiso 0.50 1 calc PR D 2
H19D H 0.9838 0.1360 0.3739 0.076 Uiso 0.50 1 calc PR D 2
C20B C 0.8759(14) 0.1343(12) 0.2587(15) 0.065(5) Uani 0.50 1 d P D 2
H20C H 0.9090 0.1101 0.2097 0.078 Uiso 0.50 1 calc PR D 2
H20D H 0.8370 0.0904 0.2855 0.078 Uiso 0.50 1 calc PR D 2
C21 C 0.8098(4) 0.2064(3) 0.2273(3) 0.0546(12) Uani 1 1 d . . .
H21A H 0.8136 0.2234 0.1645 0.065 Uiso 0.50 1 calc PR D 1
H21B H 0.7472 0.1718 0.2288 0.065 Uiso 0.50 1 calc PR D 1
H21C H 0.8280 0.2254 0.1713 0.065 Uiso 0.50 1 d PR D 2
H21D H 0.7389 0.1880 0.2152 0.065 Uiso 0.50 1 d PR D 2
C22 C 0.6136(3) 0.3365(2) 0.2091(3) 0.0383(9) Uani 1 1 d . . .
H22A H 0.5971 0.2837 0.1742 0.046 Uiso 1 1 calc R . .
C23 C 0.5110(4) 0.3811(3) 0.2169(3) 0.0531(12) Uani 1 1 d . . .
H23A H 0.4568 0.3403 0.2264 0.064 Uiso 1 1 calc R . .
H23B H 0.5208 0.4211 0.2678 0.064 Uiso 1 1 calc R . .
C24 C 0.4816(4) 0.4257(4) 0.1283(4) 0.0692(16) Uani 1 1 d . . .
H24A H 0.4291 0.3930 0.0877 0.083 Uiso 1 1 calc R . .
H24B H 0.4517 0.4809 0.1382 0.083 Uiso 1 1 calc R . .
C25 C 0.5778(4) 0.4359(3) 0.0864(3) 0.0553(12) Uani 1 1 d . . .
H25A H 0.5914 0.4957 0.0771 0.066 Uiso 1 1 calc R . .
H25B H 0.5693 0.4073 0.0272 0.066 Uiso 1 1 calc R . .
C26 C 0.6672(3) 0.3974(3) 0.1509(3) 0.0458(10) Uani 1 1 d . . .
H26A H 0.7067 0.4407 0.1890 0.055 Uiso 1 1 calc R . .
H26B H 0.7150 0.3672 0.1173 0.055 Uiso 1 1 calc R . .
C27 C 0.6082(3) 0.1295(2) 0.3515(2) 0.0324(8) Uani 1 1 d . . .
C28 C 0.6645(3) 0.0723(3) 0.3920(3) 0.0449(11) Uani 1 1 d . . .
H28A H 0.6687 0.0197 0.3636 0.054 Uiso 1 1 calc R . .
H28B H 0.7025 0.0819 0.4506 0.054 Uiso 1 1 calc R . .
C29 C 0.5479(3) 0.1194(2) 0.2619(3) 0.0418(10) Uani 1 1 d . . .
C30 C 0.4524(4) 0.1589(3) 0.2336(3) 0.0470(11) Uani 1 1 d . . .
H30 H 0.4261 0.1957 0.2741 0.056 Uiso 1 1 calc R . .
C31 C 0.3945(4) 0.1461(3) 0.1480(4) 0.0610(13) Uani 1 1 d . . .
H31 H 0.3288 0.1722 0.1316 0.073 Uiso 1 1 calc R . .
C32 C 0.4336(5) 0.0954(4) 0.0876(4) 0.0744(16) Uani 1 1 d . . .
H32 H 0.3948 0.0866 0.0290 0.089 Uiso 1 1 calc R . .
C33 C 0.5282(5) 0.0574(4) 0.1116(4) 0.0745(17) Uani 1 1 d . . .
H33 H 0.5555 0.0234 0.0691 0.089 Uiso 1 1 calc R . .
C34 C 0.5846(4) 0.0683(3) 0.1979(3) 0.0580(13) Uani 1 1 d . . .
H34 H 0.6493 0.0406 0.2139 0.070 Uiso 1 1 calc R . .

loop_
_atom_site_aniso_label
_atom_site_aniso_U_11
_atom_site_aniso_U_22
_atom_site_aniso_U_33
_atom_site_aniso_U_23
_atom_site_aniso_U_13
_atom_site_aniso_U_12
Ni 0.0368(4) 0.0283(3) 0.0338(4) 0.0011(3) 0.0091(3) -0.0011(3)
P1 0.0398(6) 0.0289(5) 0.0360(5) 0.0013(4) 0.0117(4) -0.0009(4)
P2 0.0375(6) 0.0330(5) 0.0375(6) 0.0040(4) 0.0106(4) -0.0023(4)
O1 0.0565(18) 0.0332(14) 0.0412(16) -0.0052(12) 0.0190(14) -0.0084(13)
O2 0.064(2) 0.0370(15) 0.0456(17) -0.0004(13) 0.0196(15) -0.0159(14)
C1 0.039(2) 0.0296(19) 0.038(2) 0.0028(16) 0.0060(18) 0.0003(17)
C2 0.038(2) 0.033(2) 0.043(2) 0.0005(17) 0.0032(18) -0.0018(17)
C3 0.054(3) 0.041(2) 0.041(2) -0.0052(19) 0.010(2) -0.002(2)
C4 0.062(3) 0.029(2) 0.046(3) -0.0060(18) 0.000(2) -0.004(2)
C5 0.057(3) 0.032(2) 0.051(3) 0.0016(19) 0.009(2) -0.008(2)
C6 0.047(3) 0.034(2) 0.038(2) 0.0014(17) 0.0074(19) -0.0031(18)
C7 0.043(2) 0.036(2) 0.045(2) 0.0096(18) 0.0134(19) 0.0075(18)
C8 0.057(3) 0.040(2) 0.038(2) 0.0043(18) 0.017(2) -0.003(2)
C9 0.061(3) 0.079(4) 0.042(3) 0.009(2) 0.009(2) -0.008(3)
C10A 0.051(10) 0.090(12) 0.022(7) -0.002(9) 0.000(6) -0.019(10)
C10B 0.051(5) 0.063(5) 0.047(5) 0.003(5) 0.001(4) -0.006(5)
C11 0.041(3) 0.107(4) 0.068(4) 0.045(3) 0.006(3) 0.002(3)
C12 0.038(2) 0.0321(19) 0.046(2) 0.0040(17) 0.0155(19) -0.0001(17)
C13 0.049(3) 0.031(2) 0.055(3) 0.0014(19) 0.018(2) -0.0060(19)
C14 0.044(3) 0.076(4) 0.083(4) -0.012(3) 0.010(3) -0.013(3)
C15 0.047(3) 0.064(3) 0.109(5) 0.023(3) 0.002(3) 0.002(3)
C16 0.047(3) 0.038(2) 0.069(3) 0.008(2) 0.012(2) 0.010(2)
C17 0.038(2) 0.057(3) 0.046(2) 0.016(2) 0.0110(19) 0.002(2)
C18 0.041(3) 0.140(6) 0.064(4) 0.034(4) 0.007(3) 0.011(3)
C19A 0.059(7) 0.071(8) 0.060(8) 0.040(7) 0.003(6) 0.006(6)
C20A 0.063(17) 0.046(11) 0.096(18) 0.022(11) 0.036(14) 0.021(9)
C19B 0.053(9) 0.067(9) 0.068(11) 0.024(9) 0.002(8) 0.010(7)
C20B 0.065(13) 0.068(12) 0.063(9) 0.004(8) 0.013(9) 0.012(7)
C21 0.060(3) 0.046(2) 0.066(3) 0.012(2) 0.036(3) 0.008(2)
C22 0.039(2) 0.035(2) 0.042(2) 0.0044(17) 0.0085(18) 0.0020(17)
C23 0.047(3) 0.054(3) 0.060(3) 0.018(2) 0.016(2) 0.011(2)
C24 0.047(3) 0.082(4) 0.078(4) 0.036(3) 0.010(3) 0.015(3)
C25 0.059(3) 0.050(3) 0.057(3) 0.018(2) 0.009(2) 0.006(2)
C26 0.045(3) 0.048(2) 0.046(3) 0.012(2) 0.014(2) 0.001(2)
C27 0.027(2) 0.050(2) 0.0232(19) 0.0043(16) 0.0107(15) -0.0012(17)
C28 0.055(3) 0.040(2) 0.044(2) -0.0080(19) 0.021(2) -0.007(2)
C29 0.044(2) 0.035(2) 0.049(3) -0.0018(18) 0.011(2) -0.0025(18)
C30 0.050(3) 0.039(2) 0.052(3) 0.002(2) 0.006(2) -0.005(2)
C31 0.052(3) 0.062(3) 0.066(3) 0.006(3) -0.002(3) -0.007(2)
C32 0.077(4) 0.084(4) 0.056(3) -0.013(3) -0.009(3) -0.010(3)
C33 0.066(4) 0.096(4) 0.058(3) -0.036(3) -0.001(3) -0.002(3)
C34 0.058(3) 0.063(3) 0.053(3) -0.016(2) 0.007(2) -0.002(2)

loop_
_atom_type_symbol
_atom_type_description
_atom_type_scat_dispersion_real
_atom_type_scat_dispersion_imag
_atom_type_scat_source
C C 0.0181 0.0091 'International Tables Vol C Tables 4.2.6.8 and 6.1.1.4'
H H 0.0000 0.0000 'International Tables Vol C Tables 4.2.6.8 and 6.1.1.4'
O O 0.0492 0.0322 'International Tables Vol C Tables 4.2.6.8 and 6.1.1.4'
P P 0.2955 0.4335 'International Tables Vol C Tables 4.2.6.8 and 6.1.1.4'
Ni Ni -3.0029 0.5091 'International Tables Vol C Tables 4.2.6.8 and 6.1.1.4'

loop_
_geom_angle_atom_site_label_1
_geom_angle_atom_site_label_2
_geom_angle_atom_site_label_3
_geom_angle
C1 Ni C27 175.77(16)
C1 Ni P1 81.95(12)
C27 Ni P1 97.52(10)
C1 Ni P2 81.98(12)
C27 Ni P2 98.66(10)
P1 Ni P2 163.80(5)
O1 P1 C12 100.29(17)
O1 P1 C7 102.01(18)
C12 P1 C7 104.80(19)
O1 P1 Ni 106.99(10)
C12 P1 Ni 121.52(14)
C7 P1 Ni 118.08(14)
O2 P2 C17 100.52(19)
O2 P2 C22 101.53(17)
C17 P2 C22 104.58(19)
O2 P2 Ni 106.99(11)
C17 P2 Ni 123.35(14)
C22 P2 Ni 116.60(13)
C2 O1 P1 111.7(2)
C6 O2 P2 111.3(2)
C2 C1 C6 116.1(4)
C2 C1 Ni 122.1(3)
C6 C1 Ni 121.8(3)
C1 C2 C3 123.2(4)
C1 C2 O1 117.3(3)
C3 C2 O1 119.5(4)
C4 C3 C2 118.3(4)
C5 C4 C3 120.8(4)
C6 C5 C4 118.7(4)
C5 C6 C1 122.9(4)
C5 C6 O2 119.5(4)
C1 C6 O2 117.6(3)
C11 C7 C8 104.0(4)
C11 C7 P1 112.0(3)
C8 C7 P1 116.2(3)
C9 C8 C7 104.4(4)
C10B C9 C8 109.9(5)
C8 C9 C10A 94.0(7)
C11 C10A C9 104.5(10)
C9 C10B C11 104.9(6)
C10A C11 C7 107.7(8)
C10B C11 C7 108.0(5)
C16 C12 C13 104.6(4)
C16 C12 P1 113.4(3)
C13 C12 P1 114.6(3)
C14 C13 C12 105.2(3)
C15 C14 C13 107.2(4)
C14 C15 C16 104.3(4)
C15 C16 C12 102.9(4)
C21 C17 C18 105.3(4)
C21 C17 P2 112.1(3)
C18 C17 P2 112.9(3)
C19A C18 C17 114.0(7)
C17 C18 C19B 96.8(6)
C18 C19A C20A 101.0(10)
C19A C20A C21 105.7(11)
C20B C19B C18 110.2(14)
C21 C20B C19B 99.0(14)
C20B C21 C17 115.9(9)
C17 C21 C20A 95.7(7)
C23 C22 C26 103.2(3)
C23 C22 P2 113.1(3)
C26 C22 P2 114.8(3)
C24 C23 C22 104.7(4)
C25 C24 C23 108.2(4)
C24 C25 C26 107.3(4)
C25 C26 C22 104.1(3)
C28 C27 C29 123.2(4)
C28 C27 Ni 118.2(3)
C29 C27 Ni 118.4(3)
C30 C29 C34 116.2(4)
C30 C29 C27 123.5(4)
C34 C29 C27 120.3(4)
C31 C30 C29 122.3(4)
C32 C31 C30 119.3(5)
C33 C32 C31 120.2(5)
C32 C33 C34 120.3(5)
C33 C34 C29 121.5(5)

loop_
_geom_bond_atom_site_label_1
_geom_bond_atom_site_label_2
_geom_bond_distance
Ni C1 1.909(4)
Ni C27 2.023(4)
Ni P1 2.1393(11)
Ni P2 2.1446(11)
P1 O1 1.656(3)
P1 C12 1.815(4)
P1 C7 1.818(4)
P2 O2 1.659(3)
P2 C17 1.819(4)
P2 C22 1.823(4)
O1 C2 1.396(5)
O2 C6 1.394(5)
C1 C2 1.388(6)
C1 C6 1.394(5)
C2 C3 1.389(5)
C3 C4 1.388(6)
C4 C5 1.388(6)
C5 C6 1.385(6)
C7 C11 1.530(6)
C7 C8 1.547(5)
C8 C9 1.522(6)
C9 C10B 1.516(11)
C9 C10A 1.662(18)
C10A C11 1.373(16)
C10B C11 1.521(10)
C12 C16 1.534(5)
C12 C13 1.546(5)
C13 C14 1.540(6)
C14 C15 1.529(7)
C15 C16 1.531(7)
C17 C21 1.543(6)
C17 C18 1.564(7)
C18 C19A 1.309(13)
C18 C19B 1.690(17)
C19A C20A 1.51(2)
C20A C21 1.66(2)
C19B C20B 1.49(2)
C20B C21 1.47(2)
C22 C23 1.539(6)
C22 C26 1.550(5)
C23 C24 1.504(6)
C24 C25 1.500(7)
C25 C26 1.520(6)
C27 C28 1.267(6)
C27 C29 1.453(6)
C29 C30 1.401(6)
C29 C34 1.404(6)
C30 C31 1.395(6)
C31 C32 1.376(8)
C32 C33 1.372(8)
C33 C34 1.392(7)

loop_
_geom_torsion_atom_site_label_1
_geom_torsion_atom_site_label_2
_geom_torsion_atom_site_label_3
_geom_torsion_atom_site_label_4
_geom_torsion
C1 Ni P1 O1 -1.88(16)
C27 Ni P1 O1 173.88(16)
P2 Ni P1 O1 -9.4(2)
C1 Ni P1 C12 112.11(19)
C27 Ni P1 C12 -72.12(18)
P2 Ni P1 C12 104.6(2)
C1 Ni P1 C7 -116.1(2)
C27 Ni P1 C7 59.7(2)
P2 Ni P1 C7 -123.5(2)
C1 Ni P2 O2 3.66(17)
C27 Ni P2 O2 -172.12(16)
P1 Ni P2 O2 11.1(2)
C1 Ni P2 C17 119.1(2)
C27 Ni P2 C17 -56.7(2)
P1 Ni P2 C17 126.6(2)
C1 Ni P2 C22 -109.09(19)
C27 Ni P2 C22 75.13(18)
P1 Ni P2 C22 -101.6(2)
C12 P1 O1 C2 -125.5(3)
C7 P1 O1 C2 126.8(3)
Ni P1 O1 C2 2.1(3)
C17 P2 O2 C6 -135.2(3)
C22 P2 O2 C6 117.4(3)
Ni P2 O2 C6 -5.3(3)
C27 Ni C1 C2 -82(2)
P1 Ni C1 C2 1.6(3)
P2 Ni C1 C2 179.5(3)
C27 Ni C1 C6 97(2)
P1 Ni C1 C6 -179.6(3)
P2 Ni C1 C6 -1.7(3)
C6 C1 C2 C3 0.8(6)
Ni C1 C2 C3 179.7(3)
C6 C1 C2 O1 -179.5(3)
Ni C1 C2 O1 -0.6(5)
P1 O1 C2 C1 -1.2(5)
P1 O1 C2 C3 178.5(3)
C1 C2 C3 C4 0.4(7)
O1 C2 C3 C4 -179.3(4)
C2 C3 C4 C5 -0.7(7)
C3 C4 C5 C6 -0.1(7)
C4 C5 C6 C1 1.4(7)
C4 C5 C6 O2 -177.9(4)
C2 C1 C6 C5 -1.7(6)
Ni C1 C6 C5 179.4(3)
C2 C1 C6 O2 177.5(4)
Ni C1 C6 O2 -1.3(5)
P2 O2 C6 C5 -176.2(3)
P2 O2 C6 C1 4.5(5)
O1 P1 C7 C11 -66.2(4)
C12 P1 C7 C11 -170.4(4)
Ni P1 C7 C11 50.7(4)
O1 P1 C7 C8 53.0(4)
C12 P1 C7 C8 -51.2(4)
Ni P1 C7 C8 169.9(3)
C11 C7 C8 C9 -28.4(5)
P1 C7 C8 C9 -151.9(3)
C7 C8 C9 C10B 18.5(6)
C7 C8 C9 C10A 43.8(7)
C10B C9 C10A C11 76.1(16)
C8 C9 C10A C11 -48.7(11)
C8 C9 C10B C11 -0.8(8)
C10A C9 C10B C11 -61.4(13)
C9 C10A C11 C10B -62.5(15)
C9 C10A C11 C7 33.4(13)
C9 C10B C11 C10A 77.0(18)
C9 C10B C11 C7 -17.7(8)
C8 C7 C11 C10A -4.9(10)
P1 C7 C11 C10A 121.3(9)
C8 C7 C11 C10B 29.1(6)
P1 C7 C11 C10B 155.2(5)
O1 P1 C12 C16 66.0(3)
C7 P1 C12 C16 171.5(3)
Ni P1 C12 C16 -51.4(3)
O1 P1 C12 C13 -174.0(3)
C7 P1 C12 C13 -68.6(3)
Ni P1 C12 C13 68.6(3)
C16 C12 C13 C14 -24.0(4)
P1 C12 C13 C14 -148.8(3)
C12 C13 C14 C15 0.3(5)
C13 C14 C15 C16 23.5(6)
C14 C15 C16 C12 -38.3(5)
C13 C12 C16 C15 38.6(5)
P1 C12 C16 C15 164.2(3)
O2 P2 C17 C21 -164.4(3)
C22 P2 C17 C21 -59.4(3)
Ni P2 C17 C21 77.0(3)
O2 P2 C17 C18 76.8(4)
C22 P2 C17 C18 -178.2(4)
Ni P2 C17 C18 -41.7(5)
C21 C17 C18 C19A -7.9(9)
P2 C17 C18 C19A 114.7(8)
C21 C17 C18 C19B 20.3(8)
P2 C17 C18 C19B 142.9(7)
C17 C18 C19A C20A 31.9(13)
C19B C18 C19A C20A -30.4(13)
C18 C19A C20A C21 -43.4(13)
C19A C18 C19B C20B 90(2)
C17 C18 C19B C20B -35.7(14)
C18 C19B C20B C21 34.2(16)
C19B C20B C21 C17 -20.5(16)
C19B C20B C21 C20A 19(3)
C18 C17 C21 C20B -1.8(10)
P2 C17 C21 C20B -125.0(9)
C18 C17 C21 C20A -17.8(8)
P2 C17 C21 C20A -141.0(7)
C19A C20A C21 C20B -108(4)
C19A C20A C21 C17 36.8(11)
O2 P2 C22 C23 -63.5(3)
C17 P2 C22 C23 -167.7(3)
Ni P2 C22 C23 52.4(3)
O2 P2 C22 C26 54.6(3)
C17 P2 C22 C26 -49.7(3)
Ni P2 C22 C26 170.4(2)
C26 C22 C23 C24 33.9(5)
P2 C22 C23 C24 158.5(4)
C22 C23 C24 C25 -21.1(6)
C23 C24 C25 C26 -0.4(6)
C24 C25 C26 C22 21.6(5)
C23 C22 C26 C25 -34.0(5)
P2 C22 C26 C25 -157.5(3)
C1 Ni C27 C28 12(2)
P1 Ni C27 C28 -70.5(3)
P2 Ni C27 C28 110.4(3)
C1 Ni C27 C29 -163(2)
P1 Ni C27 C29 114.3(3)
P2 Ni C27 C29 -64.8(3)
C28 C27 C29 C30 147.5(4)
Ni C27 C29 C30 -37.5(5)
C28 C27 C29 C34 -32.9(6)
Ni C27 C29 C34 142.2(4)
C34 C29 C30 C31 2.4(6)
C27 C29 C30 C31 -178.0(4)
C29 C30 C31 C32 -2.4(7)
C30 C31 C32 C33 0.4(9)
C31 C32 C33 C34 1.4(9)
C32 C33 C34 C29 -1.4(9)
C30 C29 C34 C33 -0.5(7)
C27 C29 C34 C33 179.8(5)
